data_7209020
loop_
_publ_author_name
'Yeung, Chi-Tung'
'Yeung, Ho-Lun'
'Chan, Wesley Ting Kwok'
'Yan, Siu-Cheong'
'Tam, Eric C. Y.'
'Wong, Ka-Leung'
'Lee, Chi-Sing'
'Wong, Wing-Tak'

_publ_section_title
;
 Stereolabile chiral biphenyl hybrids: crystallization-induced dynamic
 atropselective resolution involving supramolecular interactions
;
_journal_issue 5
_journal_name_full CrystEngComm
_journal_page_first 836
_journal_paper_doi 10.1039/c2ce26438b
_journal_volume 15
_journal_year 2013
_chemical_absolute_configuration ad
_chemical_formula_moiety 'C11 H15 Br O'
_chemical_formula_sum 'C11 H15 Br O'
_chemical_formula_weight 243.14
_space_group_IT_number 4
_symmetry_cell_setting monoclinic
_symmetry_space_group_name_Hall 'P 2yb'
_symmetry_space_group_name_H-M 'P 1 21 1'
_atom_sites_solution_hydrogens geom
_atom_sites_solution_primary direct
_atom_sites_solution_secondary difmap
_audit_creation_method SHELXL-97
_audit_update_record
;
2012-07-31 # Formatted by publCIF
;
_cell_angle_alpha 90.00
_cell_angle_beta 114.8955(147)
_cell_angle_gamma 90.00
_cell_formula_units_Z 8
_cell_length_a 9.6636(24)
_cell_length_b 23.3522(52)
_cell_length_c 11.4105(27)
_cell_measurement_reflns_used 5672
_cell_measurement_temperature 296(2)
_cell_measurement_theta_max 27.23
_cell_measurement_theta_min 2.32
_cell_volume 2335.7(10)
_computing_cell_refinement 'Bruker APEX II'
_computing_data_collection 'Bruker APEX II'
_computing_data_reduction 'Bruker SAINT'
_computing_molecular_graphics 'Bruker SHELXTL'
_computing_publication_material 'Bruker SHELXTL'
_computing_structure_refinement 'SHELXL-97 (Sheldrick, 1997)'
_computing_structure_solution 'SHELXS-97 (Sheldrick, 1990)'
_diffrn_ambient_temperature 296(2)
_diffrn_measured_fraction_theta_full 0.997
_diffrn_measured_fraction_theta_max 0.997
_diffrn_measurement_device_type 'CCD area detector'
_diffrn_measurement_method 'phi and omega scans'
_diffrn_radiation_monochromator graphite
_diffrn_radiation_source 'fine-focus sealed tube'
_diffrn_radiation_type MoK\a
_diffrn_radiation_wavelength 0.71073
_diffrn_reflns_av_R_equivalents 0.0513
_diffrn_reflns_av_sigmaI/netI 0.0775
_diffrn_reflns_limit_h_max 11
_diffrn_reflns_limit_h_min -11
_diffrn_reflns_limit_k_max 27
_diffrn_reflns_limit_k_min -27
_diffrn_reflns_limit_l_max 13
_diffrn_reflns_limit_l_min -13
_diffrn_reflns_number 25743
_diffrn_reflns_theta_full 24.71
_diffrn_reflns_theta_max 24.71
_diffrn_reflns_theta_min 2.63
_exptl_absorpt_coefficient_mu 3.483
_exptl_absorpt_correction_T_max 0.3512
_exptl_absorpt_correction_T_min 0.2140
_exptl_absorpt_correction_type multi-scan
_exptl_absorpt_process_details 'SAINT ver. 7.34; Bruker SADABS'
_exptl_crystal_colour colourless
_exptl_crystal_density_diffrn 1.383
_exptl_crystal_density_method 'not measured'
_exptl_crystal_description Block
_exptl_crystal_F_000 992
_exptl_crystal_size_max 0.64
_exptl_crystal_size_mid 0.40
_exptl_crystal_size_min 0.38
_refine_diff_density_max 0.284
_refine_diff_density_min -0.310
_refine_diff_density_rms 0.052
_refine_ls_abs_structure_details 'Flack H D (1983), Acta Cryst. A39, 876-881'
_refine_ls_abs_structure_Flack -0.004(9)
_refine_ls_extinction_method none
_refine_ls_goodness_of_fit_ref 0.936
_refine_ls_hydrogen_treatment constr
_refine_ls_matrix_type full
_refine_ls_number_parameters 481
_refine_ls_number_reflns 7887
_refine_ls_number_restraints 1
_refine_ls_restrained_S_all 0.936
_refine_ls_R_factor_all 0.0931
_refine_ls_R_factor_gt 0.0435
_refine_ls_shift/su_max 0.000
_refine_ls_shift/su_mean 0.000
_refine_ls_structure_factor_coef Fsqd
_refine_ls_weighting_details 'calc w=1/[\s^2^(Fo^2^)+(0.0412P)^2^+0.0000P] where P=(Fo^2^+2Fc^2^)/3'
_refine_ls_weighting_scheme calc
_refine_ls_wR_factor_gt 0.0813
_refine_ls_wR_factor_ref 0.0937
_reflns_number_gt 4890
_reflns_number_total 7887
_reflns_threshold_expression >2sigma(I)
_cod_data_source_file c2ce26438b.txt
_cod_data_source_block bcyct11
_cod_original_sg_symbol_H-M 'P 21'
_cod_database_code 7209020

loop_
_symmetry_equiv_pos_as_xyz
'x, y, z'
'-x, y+1/2, -z'

loop_
_atom_site_label
_atom_site_type_symbol
_atom_site_fract_x
_atom_site_fract_y
_atom_site_fract_z
_atom_site_U_iso_or_equiv
_atom_site_adp_type
_atom_site_occupancy
_atom_site_symmetry_multiplicity
_atom_site_calc_flag
_atom_site_refinement_flags
Br1 Br 0.29627(8) 0.21553(2) 0.93688(6) 0.0862(2) Uani 1 1 d .
O1 O -0.0428(4) 0.07588(14) 0.8607(3) 0.0573(9) Uani 1 1 d .
H1A H -0.0553 0.0810 0.7857 0.086 Uiso 1 1 calc R
C1 C 0.3286(7) 0.1358(2) 0.9192(5) 0.0558(15) Uani 1 1 d .
C2 C 0.4561(8) 0.1220(3) 0.8982(6) 0.0748(18) Uani 1 1 d .
H2A H 0.5241 0.1503 0.8991 0.090 Uiso 1 1 calc R
C3 C 0.4801(9) 0.0664(4) 0.8763(6) 0.088(2) Uani 1 1 d .
H3A H 0.5650 0.0568 0.8618 0.106 Uiso 1 1 calc R
C4 C 0.3810(9) 0.0243(3) 0.8752(6) 0.0782(19) Uani 1 1 d .
H4A H 0.3970 -0.0136 0.8588 0.094 Uiso 1 1 calc R
C5 C 0.2584(7) 0.0389(3) 0.8986(5) 0.0591(16) Uani 1 1 d .
H5A H 0.1929 0.0100 0.9000 0.071 Uiso 1 1 calc R
C6 C 0.2263(6) 0.0951(2) 0.9207(4) 0.0447(13) Uani 1 1 d .
C7 C 0.0848(6) 0.1086(2) 0.9452(5) 0.0511(14) Uani 1 1 d .
H7A H 0.0601 0.1492 0.9249 0.061 Uiso 1 1 calc R
C8 C 0.1019(7) 0.0982(2) 1.0858(5) 0.0591(15) Uani 1 1 d .
C9 C -0.0408(9) 0.1228(4) 1.0949(7) 0.104(2) Uani 1 1 d .
H9A H -0.1271 0.0989 1.0471 0.156 Uiso 1 1 calc R
H9B H -0.0595 0.1608 1.0596 0.156 Uiso 1 1 calc R
H9C H -0.0248 0.1241 1.1838 0.156 Uiso 1 1 calc R
C10 C 0.1168(8) 0.0355(3) 1.1187(6) 0.087(2) Uani 1 1 d .
H10A H 0.0297 0.0153 1.0576 0.131 Uiso 1 1 calc R
H10B H 0.1224 0.0304 1.2041 0.131 Uiso 1 1 calc R
H10C H 0.2079 0.0207 1.1155 0.131 Uiso 1 1 calc R
C11 C 0.2426(8) 0.1306(3) 1.1803(6) 0.086(2) Uani 1 1 d .
H11A H 0.2529 0.1250 1.2669 0.129 Uiso 1 1 calc R
H11B H 0.2312 0.1707 1.1600 0.129 Uiso 1 1 calc R
H11C H 0.3320 0.1164 1.1732 0.129 Uiso 1 1 calc R
Br2 Br 0.63523(9) 0.20339(3) 0.23388(6) 0.0975(3) Uani 1 1 d .
O2 O 0.7780(4) 0.10885(13) 0.6083(3) 0.0573(10) Uani 1 1 d .
H2B H 0.8137 0.0859 0.5741 0.086 Uiso 1 1 calc R
C12 C 0.8277(6) 0.2037(2) 0.3750(5) 0.0569(14) Uani 1 1 d .
C13 C 0.9506(9) 0.2244(2) 0.3515(6) 0.0726(18) Uani 1 1 d .
H13A H 0.9338 0.2379 0.2699 0.087 Uiso 1 1 calc R
C14 C 1.0940(8) 0.2245(3) 0.4483(8) 0.0789(19) Uani 1 1 d .
H14A H 1.1747 0.2386 0.4328 0.095 Uiso 1 1 calc R
C15 C 1.1205(6) 0.2041(3) 0.5679(7) 0.0760(18) Uani 1 1 d .
H15A H 1.2191 0.2038 0.6331 0.091 Uiso 1 1 calc R
C16 C 1.0003(7) 0.1839(2) 0.5918(6) 0.0587(15) Uani 1 1 d .
H16A H 1.0198 0.1709 0.6743 0.070 Uiso 1 1 calc R
C17 C 0.8496(6) 0.1824(2) 0.4958(5) 0.0452(12) Uani 1 1 d .
C18 C 0.7245(6) 0.1587(2) 0.5275(5) 0.0470(13) Uani 1 1 d .
H18A H 0.6411 0.1466 0.4463 0.056 Uiso 1 1 calc R
C19 C 0.6574(6) 0.2001(2) 0.5949(5) 0.0552(14) Uani 1 1 d .
C20 C 0.5998(9) 0.2544(3) 0.5159(8) 0.098(2) Uani 1 1 d .
H20A H 0.6838 0.2742 0.5101 0.146 Uiso 1 1 calc R
H20B H 0.5531 0.2787 0.5569 0.146 Uiso 1 1 calc R
H20C H 0.5261 0.2446 0.4307 0.146 Uiso 1 1 calc R
C21 C 0.5188(8) 0.1686(3) 0.6050(8) 0.104(3) Uani 1 1 d .
H21A H 0.4715 0.1937 0.6439 0.156 Uiso 1 1 calc R
H21B H 0.5546 0.1348 0.6570 0.156 Uiso 1 1 calc R
H21C H 0.4458 0.1580 0.5201 0.156 Uiso 1 1 calc R
C22 C 0.7694(7) 0.2147(3) 0.7295(6) 0.0819(19) Uani 1 1 d .
H22A H 0.8568 0.2331 0.7266 0.123 Uiso 1 1 calc R
H22B H 0.8009 0.1803 0.7798 0.123 Uiso 1 1 calc R
H22C H 0.7223 0.2401 0.7681 0.123 Uiso 1 1 calc R
Br3 Br 0.97633(10) 0.35584(3) 0.56715(7) 0.0950(3) Uani 1 1 d .
O3 O 1.2156(5) 0.49958(14) 0.4788(3) 0.0605(10) Uani 1 1 d .
H3B H 1.3047 0.4936 0.4922 0.091 Uiso 1 1 calc R
C23 C 0.9144(9) 0.4342(3) 0.5422(5) 0.0665(17) Uani 1 1 d .
C24 C 0.7627(10) 0.4463(4) 0.5179(6) 0.086(2) Uani 1 1 d .
H24A H 0.6980 0.4167 0.5178 0.103 Uiso 1 1 calc R
C25 C 0.7097(9) 0.5006(5) 0.4947(6) 0.092(2) Uani 1 1 d .
H25A H 0.6099 0.5086 0.4812 0.111 Uiso 1 1 calc R
C26 C 0.8029(10) 0.5433(4) 0.4911(7) 0.089(2) Uani 1 1 d .
H26A H 0.7658 0.5805 0.4712 0.107 Uiso 1 1 calc R
C27 C 0.9532(8) 0.5315(3) 0.5171(6) 0.0681(17) Uani 1 1 d .
H27A H 1.0161 0.5616 0.5168 0.082 Uiso 1 1 calc R
C28 C 1.0137(7) 0.4774(2) 0.5433(5) 0.0534(15) Uani 1 1 d .
C29 C 1.1786(7) 0.4669(2) 0.5699(5) 0.0544(15) Uani 1 1 d .
H29A H 1.1885 0.4262 0.5534 0.065 Uiso 1 1 calc R
C30 C 1.2959(7) 0.4799(2) 0.7070(5) 0.0604(16) Uani 1 1 d .
C31 C 1.2540(9) 0.4475(3) 0.8044(6) 0.096(2) Uani 1 1 d .
H31A H 1.1509 0.4564 0.7893 0.144 Uiso 1 1 calc R
H31B H 1.3217 0.4587 0.8906 0.144 Uiso 1 1 calc R
H31C H 1.2634 0.4071 0.7944 0.144 Uiso 1 1 calc R
C32 C 1.3090(9) 0.5426(3) 0.7366(6) 0.093(2) Uani 1 1 d .
H32A H 1.2126 0.5569 0.7295 0.139 Uiso 1 1 calc R
H32B H 1.3376 0.5624 0.6764 0.139 Uiso 1 1 calc R
H32C H 1.3853 0.5487 0.8228 0.139 Uiso 1 1 calc R
C33 C 1.4529(8) 0.4571(4) 0.7178(7) 0.108(3) Uani 1 1 d .
H33A H 1.4835 0.4786 0.6609 0.162 Uiso 1 1 calc R
H33B H 1.4433 0.4174 0.6938 0.162 Uiso 1 1 calc R
H33C H 1.5282 0.4613 0.8051 0.162 Uiso 1 1 calc R
Br4 Br 0.89420(11) 0.37445(3) -0.15129(7) 0.1029(3) Uani 1 1 d .
O4 O 1.1272(4) 0.46562(14) 0.2253(3) 0.0579(10) Uani 1 1 d .
H4B H 1.0566 0.4884 0.1929 0.087 Uiso 1 1 calc R
C34 C 0.8485(7) 0.3710(2) -0.0053(6) 0.0592(14) Uani 1 1 d .
C35 C 0.7064(8) 0.3462(3) -0.0284(7) 0.0777(19) Uani 1 1 d .
H35A H 0.6439 0.3321 -0.1100 0.093 Uiso 1 1 calc R
C36 C 0.6610(8) 0.3429(3) 0.0701(8) 0.088(2) Uani 1 1 d .
H36A H 0.5678 0.3262 0.0559 0.105 Uiso 1 1 calc R
C37 C 0.7535(8) 0.3641(3) 0.1897(7) 0.0770(18) Uani 1 1 d .
H37A H 0.7221 0.3627 0.2563 0.092 Uiso 1 1 calc R
C38 C 0.8921(7) 0.3875(2) 0.2109(5) 0.0562(14) Uani 1 1 d .
H38A H 0.9539 0.4012 0.2930 0.067 Uiso 1 1 calc R
C39 C 0.9448(6) 0.39144(18) 0.1128(5) 0.0430(12) Uani 1 1 d .
C40 C 1.1007(6) 0.4172(2) 0.1434(5) 0.0469(13) Uani 1 1 d .
H40A H 1.1010 0.4304 0.0619 0.056 Uiso 1 1 calc R
C41 C 1.2376(6) 0.3762(2) 0.2084(5) 0.0584(15) Uani 1 1 d .
C42 C 1.2652(8) 0.3621(3) 0.3457(6) 0.091(2) Uani 1 1 d .
H42A H 1.1746 0.3456 0.3465 0.137 Uiso 1 1 calc R
H42B H 1.2910 0.3964 0.3966 0.137 Uiso 1 1 calc R
H42C H 1.3477 0.3352 0.3812 0.137 Uiso 1 1 calc R
C43 C 1.3809(8) 0.4065(3) 0.2135(8) 0.107(3) Uani 1 1 d .
H43A H 1.4663 0.3808 0.2480 0.161 Uiso 1 1 calc R
H43B H 1.4012 0.4397 0.2678 0.161 Uiso 1 1 calc R
H43C H 1.3649 0.4180 0.1279 0.161 Uiso 1 1 calc R
C44 C 1.2125(10) 0.3222(3) 0.1279(9) 0.121(3) Uani 1 1 d .
H44A H 1.1174 0.3049 0.1163 0.181 Uiso 1 1 calc R
H44B H 1.2943 0.2958 0.1714 0.181 Uiso 1 1 calc R
H44C H 1.2097 0.3318 0.0451 0.181 Uiso 1 1 calc R

loop_
_atom_site_aniso_label
_atom_site_aniso_U_11
_atom_site_aniso_U_22
_atom_site_aniso_U_33
_atom_site_aniso_U_23
_atom_site_aniso_U_13
_atom_site_aniso_U_12
Br1 0.1035(5) 0.0571(4) 0.0844(4) -0.0107(3) 0.0262(4) -0.0237(4)
O1 0.056(2) 0.056(2) 0.048(2) -0.0099(18) 0.0104(19) -0.0044(19)
C1 0.064(4) 0.062(4) 0.033(3) -0.001(3) 0.013(3) -0.009(3)
C2 0.075(5) 0.092(6) 0.051(4) -0.003(3) 0.020(4) -0.019(4)
C3 0.079(5) 0.124(7) 0.067(4) -0.008(5) 0.037(4) 0.016(5)
C4 0.087(5) 0.077(5) 0.079(5) -0.015(4) 0.043(4) -0.005(4)
C5 0.063(4) 0.064(4) 0.052(3) 0.000(3) 0.025(3) -0.005(3)
C6 0.051(4) 0.042(3) 0.032(3) -0.005(2) 0.010(3) -0.002(3)
C7 0.061(4) 0.038(3) 0.044(3) -0.006(2) 0.013(3) -0.003(3)
C8 0.064(4) 0.064(4) 0.044(3) -0.008(3) 0.017(3) -0.005(3)
C9 0.098(6) 0.132(7) 0.093(6) -0.014(5) 0.052(5) 0.005(5)
C10 0.120(6) 0.076(5) 0.065(4) 0.010(4) 0.039(4) -0.005(4)
C11 0.097(5) 0.102(5) 0.048(4) -0.011(4) 0.020(4) -0.034(4)
Br2 0.1003(6) 0.0961(6) 0.0636(4) 0.0231(4) 0.0027(4) -0.0217(4)
O2 0.080(3) 0.039(2) 0.051(2) 0.0085(16) 0.026(2) 0.0040(18)
C12 0.060(4) 0.045(3) 0.061(3) 0.009(3) 0.021(3) 0.002(3)
C13 0.106(6) 0.053(4) 0.074(4) 0.009(3) 0.052(5) 0.004(4)
C14 0.063(5) 0.089(5) 0.101(5) 0.004(4) 0.050(5) -0.009(4)
C15 0.041(4) 0.096(5) 0.085(5) 0.000(4) 0.021(3) -0.003(4)
C16 0.051(4) 0.065(4) 0.065(4) 0.008(3) 0.030(4) 0.010(3)
C17 0.041(3) 0.038(3) 0.051(3) 0.002(2) 0.014(3) 0.003(2)
C18 0.042(3) 0.042(3) 0.045(3) 0.010(2) 0.006(3) -0.004(2)
C19 0.042(3) 0.056(3) 0.068(4) 0.006(3) 0.023(3) 0.005(3)
C20 0.104(6) 0.070(5) 0.120(6) 0.031(4) 0.048(5) 0.045(4)
C21 0.067(5) 0.137(7) 0.119(6) 0.010(5) 0.050(5) -0.013(4)
C22 0.088(5) 0.065(4) 0.106(5) -0.015(4) 0.054(4) 0.022(4)
Br3 0.1488(8) 0.0619(4) 0.0925(5) -0.0108(4) 0.0685(5) -0.0374(4)
O3 0.081(3) 0.057(2) 0.050(2) 0.0057(18) 0.034(2) -0.0071(19)
C23 0.088(5) 0.071(4) 0.040(3) -0.012(3) 0.027(4) -0.021(4)
C24 0.072(6) 0.120(7) 0.060(4) -0.014(4) 0.023(4) -0.039(5)
C25 0.064(5) 0.140(8) 0.067(5) -0.001(5) 0.022(4) 0.002(6)
C26 0.089(6) 0.101(6) 0.073(5) 0.005(4) 0.031(5) 0.011(5)
C27 0.072(5) 0.075(5) 0.059(4) 0.001(3) 0.029(4) -0.001(4)
C28 0.076(4) 0.053(4) 0.028(3) -0.005(2) 0.019(3) -0.014(4)
C29 0.074(4) 0.046(3) 0.053(4) -0.001(3) 0.037(3) -0.005(3)
C30 0.064(4) 0.070(4) 0.043(3) 0.011(3) 0.018(3) -0.001(3)
C31 0.112(6) 0.117(6) 0.053(4) 0.009(4) 0.029(4) -0.040(5)
C32 0.116(6) 0.072(5) 0.058(4) -0.008(3) 0.004(4) -0.024(4)
C33 0.082(6) 0.144(7) 0.090(6) 0.024(5) 0.029(5) 0.013(5)
Br4 0.1474(8) 0.1049(6) 0.0680(4) -0.0276(4) 0.0567(5) -0.0415(5)
O4 0.075(3) 0.045(2) 0.045(2) -0.0058(17) 0.017(2) 0.0091(18)
C34 0.076(4) 0.036(3) 0.074(4) -0.007(3) 0.040(4) -0.004(3)
C35 0.081(5) 0.061(4) 0.080(5) -0.013(3) 0.023(4) -0.009(4)
C36 0.063(5) 0.095(6) 0.103(6) 0.009(5) 0.033(5) -0.005(4)
C37 0.070(5) 0.093(5) 0.087(5) 0.015(4) 0.052(4) 0.008(4)
C38 0.056(4) 0.058(4) 0.059(3) 0.000(3) 0.028(3) 0.005(3)
C39 0.049(3) 0.031(3) 0.047(3) -0.004(2) 0.019(3) 0.002(2)
C40 0.064(4) 0.039(3) 0.044(3) -0.003(2) 0.029(3) -0.003(3)
C41 0.051(4) 0.056(3) 0.079(4) -0.003(3) 0.037(3) 0.004(3)
C42 0.088(5) 0.084(5) 0.100(5) 0.043(4) 0.038(4) 0.043(4)
C43 0.071(5) 0.154(7) 0.108(6) -0.001(5) 0.049(5) -0.002(5)
C44 0.115(7) 0.074(5) 0.176(9) -0.034(5) 0.064(6) 0.039(5)

loop_
_atom_type_symbol
_atom_type_description
_atom_type_scat_dispersion_real
_atom_type_scat_dispersion_imag
_atom_type_scat_source
C C 0.0033 0.0016 'International Tables Vol C Tables 4.2.6.8 and 6.1.1.4'
H H 0.0000 0.0000 'International Tables Vol C Tables 4.2.6.8 and 6.1.1.4'
O O 0.0106 0.0060 'International Tables Vol C Tables 4.2.6.8 and 6.1.1.4'
Br Br -0.2901 2.4595 'International Tables Vol C Tables 4.2.6.8 and 6.1.1.4'

loop_
_geom_angle_atom_site_label_1
_geom_angle_atom_site_label_2
_geom_angle_atom_site_label_3
_geom_angle
C7 O1 H1A 109.5
C6 C1 C2 122.4(5)
C6 C1 Br1 121.3(4)
C2 C1 Br1 116.2(5)
C3 C2 C1 119.1(6)
C3 C2 H2A 120.5
C1 C2 H2A 120.5
C2 C3 C4 121.0(7)
C2 C3 H3A 119.5
C4 C3 H3A 119.5
C5 C4 C3 118.8(6)
C5 C4 H4A 120.6
C3 C4 H4A 120.6
C4 C5 C6 123.2(6)
C4 C5 H5A 118.4
C6 C5 H5A 118.4
C1 C6 C5 115.5(5)
C1 C6 C7 124.0(5)
C5 C6 C7 120.5(5)
O1 C7 C6 110.4(4)
O1 C7 C8 107.4(4)
C6 C7 C8 115.9(4)
O1 C7 H7A 107.6
C6 C7 H7A 107.6
C8 C7 H7A 107.6
C10 C8 C11 110.0(5)
C10 C8 C9 109.9(5)
C11 C8 C9 108.9(5)
C10 C8 C7 111.5(4)
C11 C8 C7 109.0(4)
C9 C8 C7 107.6(5)
C8 C9 H9A 109.5
C8 C9 H9B 109.5
H9A C9 H9B 109.5
C8 C9 H9C 109.5
H9A C9 H9C 109.5
H9B C9 H9C 109.5
C8 C10 H10A 109.5
C8 C10 H10B 109.5
H10A C10 H10B 109.5
C8 C10 H10C 109.5
H10A C10 H10C 109.5
H10B C10 H10C 109.5
C8 C11 H11A 109.5
C8 C11 H11B 109.5
H11A C11 H11B 109.5
C8 C11 H11C 109.5
H11A C11 H11C 109.5
H11B C11 H11C 109.5
C18 O2 H2B 109.5
C17 C12 C13 121.4(5)
C17 C12 Br2 121.9(4)
C13 C12 Br2 116.6(4)
C14 C13 C12 119.9(5)
C14 C13 H13A 120.1
C12 C13 H13A 120.1
C13 C14 C15 120.6(6)
C13 C14 H14A 119.7
C15 C14 H14A 119.7
C14 C15 C16 119.8(6)
C14 C15 H15A 120.1
C16 C15 H15A 120.1
C15 C16 C17 122.3(5)
C15 C16 H16A 118.8
C17 C16 H16A 118.8
C12 C17 C16 115.9(5)
C12 C17 C18 124.4(5)
C16 C17 C18 119.6(5)
O2 C18 C17 110.1(4)
O2 C18 C19 107.5(4)
C17 C18 C19 116.0(4)
O2 C18 H18A 107.6
C17 C18 H18A 107.6
C19 C18 H18A 107.6
C22 C19 C20 110.2(5)
C22 C19 C18 112.3(4)
C20 C19 C18 110.7(5)
C22 C19 C21 107.6(5)
C20 C19 C21 108.9(5)
C18 C19 C21 107.0(5)
C19 C20 H20A 109.5
C19 C20 H20B 109.5
H20A C20 H20B 109.5
C19 C20 H20C 109.5
H20A C20 H20C 109.5
H20B C20 H20C 109.5
C19 C21 H21A 109.5
C19 C21 H21B 109.5
H21A C21 H21B 109.5
C19 C21 H21C 109.5
H21A C21 H21C 109.5
H21B C21 H21C 109.5
C19 C22 H22A 109.5
C19 C22 H22B 109.5
H22A C22 H22B 109.5
C19 C22 H22C 109.5
H22A C22 H22C 109.5
H22B C22 H22C 109.5
C29 O3 H3B 109.5
C28 C23 C24 121.1(6)
C28 C23 Br3 121.5(6)
C24 C23 Br3 117.3(6)
C25 C24 C23 120.4(7)
C25 C24 H24A 119.8
C23 C24 H24A 119.8
C24 C25 C26 119.7(7)
C24 C25 H25A 120.2
C26 C25 H25A 120.2
C25 C26 C27 119.8(7)
C25 C26 H26A 120.1
C27 C26 H26A 120.1
C28 C27 C26 123.0(6)
C28 C27 H27A 118.5
C26 C27 H27A 118.5
C27 C28 C23 116.0(6)
C27 C28 C29 120.7(5)
C23 C28 C29 123.3(6)
O3 C29 C28 109.1(4)
O3 C29 C30 109.1(4)
C28 C29 C30 116.0(4)
O3 C29 H29A 107.4
C28 C29 H29A 107.4
C30 C29 H29A 107.4
C32 C30 C29 112.5(5)
C32 C30 C31 110.1(5)
C29 C30 C31 109.6(5)
C32 C30 C33 109.2(6)
C29 C30 C33 106.8(5)
C31 C30 C33 108.5(5)
C30 C31 H31A 109.5
C30 C31 H31B 109.5
H31A C31 H31B 109.5
C30 C31 H31C 109.5
H31A C31 H31C 109.5
H31B C31 H31C 109.5
C30 C32 H32A 109.5
C30 C32 H32B 109.5
H32A C32 H32B 109.5
C30 C32 H32C 109.5
H32A C32 H32C 109.5
H32B C32 H32C 109.5
C30 C33 H33A 109.5
C30 C33 H33B 109.5
H33A C33 H33B 109.5
C30 C33 H33C 109.5
H33A C33 H33C 109.5
H33B C33 H33C 109.5
C40 O4 H4B 109.5
C39 C34 C35 122.4(5)
C39 C34 Br4 122.7(4)
C35 C34 Br4 114.9(5)
C36 C35 C34 119.5(6)
C36 C35 H35A 120.2
C34 C35 H35A 120.2
C35 C36 C37 119.8(6)
C35 C36 H36A 120.1
C37 C36 H36A 120.1
C38 C37 C36 120.0(6)
C38 C37 H37A 120.0
C36 C37 H37A 120.0
C37 C38 C39 122.5(5)
C37 C38 H38A 118.8
C39 C38 H38A 118.8
C34 C39 C38 115.9(5)
C34 C39 C40 124.4(4)
C38 C39 C40 119.8(4)
O4 C40 C39 110.7(4)
O4 C40 C41 107.3(4)
C39 C40 C41 115.4(4)
O4 C40 H40A 107.7
C39 C40 H40A 107.7
C41 C40 H40A 107.7
C42 C41 C44 111.1(6)
C42 C41 C43 107.3(5)
C44 C41 C43 108.6(5)
C42 C41 C40 112.0(4)
C44 C41 C40 109.8(5)
C43 C41 C40 107.9(5)
C41 C42 H42A 109.5
C41 C42 H42B 109.5
H42A C42 H42B 109.5
C41 C42 H42C 109.5
H42A C42 H42C 109.5
H42B C42 H42C 109.5
C41 C43 H43A 109.5
C41 C43 H43B 109.5
H43A C43 H43B 109.5
C41 C43 H43C 109.5
H43A C43 H43C 109.5
H43B C43 H43C 109.5
C41 C44 H44A 109.5
C41 C44 H44B 109.5
H44A C44 H44B 109.5
C41 C44 H44C 109.5
H44A C44 H44C 109.5
H44B C44 H44C 109.5

loop_
_geom_bond_atom_site_label_1
_geom_bond_atom_site_label_2
_geom_bond_distance
Br1 C1 1.913(6)
O1 C7 1.426(6)
O1 H1A 0.8200
C1 C6 1.376(7)
C1 C2 1.388(8)
C2 C3 1.361(9)
C2 H2A 0.9300
C3 C4 1.368(9)
C3 H3A 0.9300
C4 C5 1.363(8)
C4 H4A 0.9300
C5 C6 1.397(7)
C5 H5A 0.9300
C6 C7 1.538(7)
C7 C8 1.561(7)
C7 H7A 0.9800
C8 C10 1.504(8)
C8 C11 1.533(8)
C8 C9 1.538(8)
C9 H9A 0.9600
C9 H9B 0.9600
C9 H9C 0.9600
C10 H10A 0.9600
C10 H10B 0.9600
C10 H10C 0.9600
C11 H11A 0.9600
C11 H11B 0.9600
C11 H11C 0.9600
Br2 C12 1.879(5)
O2 C18 1.439(6)
O2 H2B 0.8200
C12 C17 1.395(7)
C12 C13 1.409(8)
C13 C14 1.361(9)
C13 H13A 0.9300
C14 C15 1.364(9)
C14 H14A 0.9300
C15 C16 1.383(8)
C15 H15A 0.9300
C16 C17 1.407(7)
C16 H16A 0.9300
C17 C18 1.506(7)
C18 C19 1.539(7)
C18 H18A 0.9800
C19 C22 1.499(8)
C19 C20 1.519(8)
C19 C21 1.574(8)
C20 H20A 0.9600
C20 H20B 0.9600
C20 H20C 0.9600
C21 H21A 0.9600
C21 H21B 0.9600
C21 H21C 0.9600
C22 H22A 0.9600
C22 H22B 0.9600
C22 H22C 0.9600
Br3 C23 1.909(7)
O3 C29 1.451(6)
O3 H3B 0.8200
C23 C28 1.390(8)
C23 C24 1.401(10)
C24 C25 1.352(10)
C24 H24A 0.9300
C25 C26 1.356(10)
C25 H25A 0.9300
C26 C27 1.382(9)
C26 H26A 0.9300
C27 C28 1.370(8)
C27 H27A 0.9300
C28 C29 1.512(8)
C29 C30 1.528(8)
C29 H29A 0.9800
C30 C32 1.495(8)
C30 C31 1.533(8)
C30 C33 1.564(8)
C31 H31A 0.9600
C31 H31B 0.9600
C31 H31C 0.9600
C32 H32A 0.9600
C32 H32B 0.9600
C32 H32C 0.9600
C33 H33A 0.9600
C33 H33B 0.9600
C33 H33C 0.9600
Br4 C34 1.896(5)
O4 C40 1.419(6)
O4 H4B 0.8200
C34 C39 1.361(7)
C34 C35 1.410(8)
C35 C36 1.370(9)
C35 H35A 0.9300
C36 C37 1.371(9)
C36 H36A 0.9300
C37 C38 1.370(8)
C37 H37A 0.9300
C38 C39 1.415(7)
C38 H38A 0.9300
C39 C40 1.521(7)
C40 C41 1.547(7)
C40 H40A 0.9800
C41 C42 1.510(8)
C41 C44 1.517(9)
C41 C43 1.535(8)
C42 H42A 0.9600
C42 H42B 0.9600
C42 H42C 0.9600
C43 H43A 0.9600
C43 H43B 0.9600
C43 H43C 0.9600
C44 H44A 0.9600
C44 H44B 0.9600
C44 H44C 0.9600

loop_
_geom_torsion_atom_site_label_1
_geom_torsion_atom_site_label_2
_geom_torsion_atom_site_label_3
_geom_torsion_atom_site_label_4
_geom_torsion
C6 C1 C2 C3 1.0(9)
Br1 C1 C2 C3 -175.7(5)
C1 C2 C3 C4 -0.2(10)
C2 C3 C4 C5 -1.1(10)
C3 C4 C5 C6 1.6(9)
C2 C1 C6 C5 -0.5(7)
Br1 C1 C6 C5 176.0(4)
C2 C1 C6 C7 179.3(5)
Br1 C1 C6 C7 -4.2(7)
C4 C5 C6 C1 -0.9(8)
C4 C5 C6 C7 179.3(5)
C1 C6 C7 O1 139.2(5)
C5 C6 C7 O1 -41.1(6)
C1 C6 C7 C8 -98.5(6)
C5 C6 C7 C8 81.3(6)
O1 C7 C8 C10 55.9(6)
C6 C7 C8 C10 -68.1(6)
O1 C7 C8 C11 177.4(5)
C6 C7 C8 C11 53.5(6)
O1 C7 C8 C9 -64.7(6)
C6 C7 C8 C9 171.3(5)
C17 C12 C13 C14 -0.7(8)
Br2 C12 C13 C14 -178.4(5)
C12 C13 C14 C15 0.8(10)
C13 C14 C15 C16 -1.0(10)
C14 C15 C16 C17 1.3(9)
C13 C12 C17 C16 0.9(7)
Br2 C12 C17 C16 178.4(4)
C13 C12 C17 C18 -178.9(5)
Br2 C12 C17 C18 -1.4(7)
C15 C16 C17 C12 -1.2(8)
C15 C16 C17 C18 178.6(5)
C12 C17 C18 O2 139.7(5)
C16 C17 C18 O2 -40.2(6)
C12 C17 C18 C19 -97.9(6)
C16 C17 C18 C19 82.2(6)
O2 C18 C19 C22 55.7(6)
C17 C18 C19 C22 -68.0(6)
O2 C18 C19 C20 179.4(5)
C17 C18 C19 C20 55.6(6)
O2 C18 C19 C21 -62.1(5)
C17 C18 C19 C21 174.1(5)
C28 C23 C24 C25 0.2(9)
Br3 C23 C24 C25 -177.5(5)
C23 C24 C25 C26 1.9(10)
C24 C25 C26 C27 -3.0(11)
C25 C26 C27 C28 2.0(10)
C26 C27 C28 C23 0.1(8)
C26 C27 C28 C29 179.4(5)
C24 C23 C28 C27 -1.2(8)
Br3 C23 C28 C27 176.4(4)
C24 C23 C28 C29 179.6(5)
Br3 C23 C28 C29 -2.8(7)
C27 C28 C29 O3 -42.6(6)
C23 C28 C29 O3 136.6(5)
C27 C28 C29 C30 81.1(6)
C23 C28 C29 C30 -99.7(6)
O3 C29 C30 C32 54.9(6)
C28 C29 C30 C32 -68.8(6)
O3 C29 C30 C31 177.7(5)
C28 C29 C30 C31 54.0(7)
O3 C29 C30 C33 -64.9(6)
C28 C29 C30 C33 171.4(5)
C39 C34 C35 C36 0.9(9)
Br4 C34 C35 C36 -178.5(5)
C34 C35 C36 C37 0.6(10)
C35 C36 C37 C38 -1.4(10)
C36 C37 C38 C39 0.9(9)
C35 C34 C39 C38 -1.4(7)
Br4 C34 C39 C38 178.0(4)
C35 C34 C39 C40 178.4(5)
Br4 C34 C39 C40 -2.2(7)
C37 C38 C39 C34 0.5(7)
C37 C38 C39 C40 -179.3(5)
C34 C39 C40 O4 139.8(5)
C38 C39 C40 O4 -40.3(6)
C34 C39 C40 C41 -98.1(6)
C38 C39 C40 C41 81.7(5)
O4 C40 C41 C42 53.6(6)
C39 C40 C41 C42 -70.3(6)
O4 C40 C41 C44 177.5(5)
C39 C40 C41 C44 53.6(6)
O4 C40 C41 C43 -64.3(5)
C39 C40 C41 C43 171.8(5)
